data_4515050
loop_
_publ_author_name
'Swaminathan, Srividya'
'Haribabu, Jebiti'
'Kalagatur, Naveen Kumar'
'Konakanchi, Ramaiah'
'Balakrishnan, Nithya'
'Bhuvanesh, Nattamai'
'Karvembu, Ramasamy'

_publ_section_title
;
 Synthesis and Anticancer Activity of
 [RuCl<sub>2</sub>(\h<sup>6</sup>-arene)(aroylthiourea)] Complexes-High
 Activity against the Human Neuroblastoma (IMR-32) Cancer Cell Line.
;
_journal_issue 4
_journal_name_full 'ACS omega'
_journal_page_first 6245
_journal_page_last 6256
_journal_paper_doi 10.1021/acsomega.9b00349
_journal_volume 4
_journal_year 2019
_chemical_formula_moiety 'C25 H28 Cl2 N2 O Ru S'
_chemical_formula_sum 'C25 H28 Cl2 N2 O Ru S'
_chemical_formula_weight 576.52
_space_group_crystal_system monoclinic
_space_group_IT_number 15
_space_group_name_Hall '-C 2yc'
_space_group_name_H-M_alt 'C 1 2/c 1'
_symmetry_space_group_name_Hall '-C 2yc'
_symmetry_space_group_name_H-M 'C 1 2/c 1'
_atom_sites_solution_hydrogens geom
_audit_creation_date 2014-07-02
_audit_creation_method
;
Olex2 1.2-beta
(compiled 2013.09.17 svn.r2790 for OlexSys, GUI svn.r4601)
;
_cell_angle_alpha 90
_cell_angle_beta 95.5220(10)
_cell_angle_gamma 90
_cell_formula_units_Z 8
_cell_length_a 29.863(4)
_cell_length_b 11.7859(16)
_cell_length_c 13.9091(19)
_cell_measurement_reflns_used 9916
_cell_measurement_temperature 110.15
_cell_measurement_theta_max 27.524
_cell_measurement_theta_min 2.329
_cell_volume 4872.8(11)
_computing_data_reduction 'SAINT v8.27A (Bruker, 2012)'
_computing_molecular_graphics
;
O. V. Dolomanov, L. J. Bourhis, R. J. Gildea, J. A. K. Howard and H. Puschmann,
OLEX2: a complete structure solution, refinement and analysis program.
J. Appl. Cryst. (2009). 42, 339-341.
;
_computing_publication_material
;
O. V. Dolomanov, L. J. Bourhis, R. J. Gildea, J. A. K. Howard and H. Puschmann,
OLEX2: a complete structure solution, refinement and analysis program.
J. Appl. Cryst. (2009). 42, 339-341.
;
_computing_structure_refinement
;
SHELX, G.M. Sheldrick, Acta Cryst.
(2008). A64, 112-122
;
_diffrn_ambient_temperature 110.15
_diffrn_measured_fraction_theta_full 0.998
_diffrn_measured_fraction_theta_max 0.993
_diffrn_measurement_device_type 'Bruker APEX-II CCD'
_diffrn_measurement_method '\f and \w scans'
_diffrn_radiation_monochromator graphite
_diffrn_radiation_type MoK\a
_diffrn_radiation_wavelength 0.71073
_diffrn_reflns_av_R_equivalents 0.0373
_diffrn_reflns_av_unetI/netI 0.0268
_diffrn_reflns_Laue_measured_fraction_full 0.998
_diffrn_reflns_Laue_measured_fraction_max 0.993
_diffrn_reflns_limit_h_max 38
_diffrn_reflns_limit_h_min -38
_diffrn_reflns_limit_k_max 15
_diffrn_reflns_limit_k_min -15
_diffrn_reflns_limit_l_max 18
_diffrn_reflns_limit_l_min -17
_diffrn_reflns_number 27540
_diffrn_reflns_point_group_measured_fraction_full 0.998
_diffrn_reflns_point_group_measured_fraction_max 0.993
_diffrn_reflns_theta_full 25.242
_diffrn_reflns_theta_max 27.525
_diffrn_reflns_theta_min 1.859
_diffrn_standards_number 0
_exptl_absorpt_coefficient_mu 0.969
_exptl_absorpt_correction_T_max 0.7456
_exptl_absorpt_correction_T_min 0.4316
_exptl_absorpt_correction_type multi-scan
_exptl_absorpt_process_details
;
SADABS-2012/1 (Bruker,2012) was used for absorption correction.
wR2(int) was 0.1303 before and 0.0506 after correction.
The Ratio of minimum to maximum transmission is 0.5789.
The \l/2 correction factor is 0.0015.
;
_exptl_crystal_colour brown
_exptl_crystal_colour_primary brown
_exptl_crystal_density_diffrn 1.572
_exptl_crystal_description block
_exptl_crystal_F_000 2352
_exptl_crystal_size_max 0.56
_exptl_crystal_size_mid 0.43
_exptl_crystal_size_min 0.28
_refine_diff_density_max 0.543
_refine_diff_density_min -0.522
_refine_diff_density_rms 0.067
_refine_ls_extinction_method none
_refine_ls_goodness_of_fit_ref 1.070
_refine_ls_hydrogen_treatment constr
_refine_ls_matrix_type full
_refine_ls_number_parameters 293
_refine_ls_number_reflns 5577
_refine_ls_number_restraints 0
_refine_ls_restrained_S_all 1.070
_refine_ls_R_factor_all 0.0257
_refine_ls_R_factor_gt 0.0229
_refine_ls_shift/su_max 0.002
_refine_ls_shift/su_mean 0.000
_refine_ls_structure_factor_coef Fsqd
_refine_ls_weighting_details 'w=1/[\s^2^(Fo^2^)+(0.0154P)^2^+9.0981P] where P=(Fo^2^+2Fc^2^)/3'
_refine_ls_weighting_scheme calc
_refine_ls_wR_factor_gt 0.0531
_refine_ls_wR_factor_ref 0.0543
_reflns_Friedel_coverage 0.000
_reflns_number_gt 5164
_reflns_number_total 5577
_reflns_threshold_expression 'I > 2\s(I)'
_cod_data_source_file ao9b00349_si_004.cif
_cod_data_source_block ruc3
_cod_original_cell_volume 4872.8(12)
_cod_database_code 4515050
_shelxl_version_number 2013-4
_shelx_space_group_comment
;
The symmetry employed for this shelxl refinement is uniquely defined
by the following loop, which should always be used as a source of
symmetry information in preference to the above space-group names.
They are only intended as comments.
;
_shelx_estimated_absorpt_t_max 0.773
_shelx_estimated_absorpt_t_min 0.613
_olex2_refinement_description
;
1. Fixed Uiso
 At 1.2 times of:
  All C(H) groups, All N(H) groups
 At 1.5 times of:
  All C(H,H,H) groups
2.a Ternary CH refined with riding coordinates:
 C22(H22)
2.b Aromatic/amide H refined with riding coordinates:
 N1(H1), N2(H2), C4(H4), C5(H5), C6(H6), C7(H7), C8(H8), C10(H10), C11(H11),
 C13(H13), C14(H14), C17(H17), C18(H18), C20(H20), C21(H21)
2.c Idealised Me refined as rotating group:
 C15(H15A,H15B,H15C), C23(H23A,H23B,H23C), C24(H24A,H24B,H24C), C25(H25A,H25B,
 H25C)
;

loop_
_space_group_symop_operation_xyz
'x, y, z'
'-x, y, -z+1/2'
'x+1/2, y+1/2, z'
'-x+1/2, y+1/2, -z+1/2'
'-x, -y, -z'
'x, -y, z-1/2'
'-x+1/2, -y+1/2, -z'
'x+1/2, -y+1/2, z-1/2'

loop_
_atom_site_label
_atom_site_type_symbol
_atom_site_fract_x
_atom_site_fract_y
_atom_site_fract_z
_atom_site_U_iso_or_equiv
_atom_site_adp_type
_atom_site_occupancy
_atom_site_site_symmetry_order
_atom_site_calc_flag
_atom_site_refinement_flags_posn
_atom_site_refinement_flags_adp
Ru1 Ru 0.34358(2) 0.62556(2) 0.44015(2) 0.00884(4) Uani 1 1 d . .
Cl1 Cl 0.38698(2) 0.55823(3) 0.31308(3) 0.01496(9) Uani 1 1 d . .
Cl2 Cl 0.35754(2) 0.81595(3) 0.38789(3) 0.01519(9) Uani 1 1 d . .
S1 S 0.27578(2) 0.61371(4) 0.33150(3) 0.01468(9) Uani 1 1 d . .
O1 O 0.28921(4) 0.81640(11) 0.05600(9) 0.0183(3) Uani 1 1 d . .
N1 N 0.31598(5) 0.72051(12) 0.19249(10) 0.0127(3) Uani 1 1 d . .
H1 H 0.3409 0.6978 0.2259 0.015 Uiso 1 1 calc R U
N2 N 0.23889(5) 0.70544(13) 0.16786(10) 0.0135(3) Uani 1 1 d . .
H2 H 0.2425 0.7354 0.1112 0.016 Uiso 1 1 calc R U
C1 C 0.27639(6) 0.68360(14) 0.22453(12) 0.0120(3) Uani 1 1 d . .
C2 C 0.32123(6) 0.78938(14) 0.11369(12) 0.0121(3) Uani 1 1 d . .
C3 C 0.36766(6) 0.82900(14) 0.10192(12) 0.0127(3) Uani 1 1 d . .
C4 C 0.37241(6) 0.91989(15) 0.03900(12) 0.0156(3) Uani 1 1 d . .
H4 H 0.3465 0.9529 0.0051 0.019 Uiso 1 1 calc R U
C5 C 0.41464(6) 0.96188(16) 0.02596(13) 0.0190(4) Uani 1 1 d . .
H5 H 0.4177 1.0246 -0.0158 0.023 Uiso 1 1 calc R U
C6 C 0.45255(6) 0.91219(17) 0.07392(14) 0.0209(4) Uani 1 1 d . .
H6 H 0.4816 0.9404 0.0644 0.025 Uiso 1 1 calc R U
C7 C 0.44807(6) 0.82150(17) 0.13561(14) 0.0219(4) Uani 1 1 d . .
H7 H 0.4742 0.7874 0.1679 0.026 Uiso 1 1 calc R U
C8 C 0.40598(6) 0.78008(15) 0.15070(13) 0.0172(4) Uani 1 1 d . .
H8 H 0.4031 0.7187 0.1940 0.021 Uiso 1 1 calc R U
C9 C 0.19338(5) 0.68621(15) 0.18781(12) 0.0120(3) Uani 1 1 d . .
C10 C 0.16381(6) 0.77696(15) 0.17150(12) 0.0147(3) Uani 1 1 d . .
H10 H 0.1746 0.8490 0.1534 0.018 Uiso 1 1 calc R U
C11 C 0.11869(6) 0.76143(15) 0.18180(13) 0.0158(3) Uani 1 1 d . .
H11 H 0.0985 0.8233 0.1702 0.019 Uiso 1 1 calc R U
C12 C 0.10227(6) 0.65687(15) 0.20893(12) 0.0145(3) Uani 1 1 d . .
C13 C 0.13272(6) 0.56805(15) 0.22693(12) 0.0143(3) Uani 1 1 d . .
H13 H 0.1222 0.4967 0.2471 0.017 Uiso 1 1 calc R U
C14 C 0.17797(6) 0.58145(14) 0.21613(12) 0.0137(3) Uani 1 1 d . .
H14 H 0.1982 0.5198 0.2279 0.016 Uiso 1 1 calc R U
C15 C 0.05306(6) 0.63949(17) 0.21773(15) 0.0228(4) Uani 1 1 d . .
H15A H 0.0404 0.5899 0.1655 0.034 Uiso 1 1 calc R U
H15B H 0.0376 0.7129 0.2132 0.034 Uiso 1 1 calc R U
H15C H 0.0491 0.6043 0.2802 0.034 Uiso 1 1 calc R U
C16 C 0.39707(6) 0.57765(16) 0.55180(12) 0.0147(3) Uani 1 1 d . .
C17 C 0.36926(6) 0.48162(15) 0.52515(12) 0.0138(3) Uani 1 1 d . .
H17 H 0.3828 0.4139 0.5047 0.017 Uiso 1 1 calc R U
C18 C 0.32241(6) 0.48546(15) 0.52854(12) 0.0141(3) Uani 1 1 d . .
H18 H 0.3048 0.4203 0.5108 0.017 Uiso 1 1 calc R U
C19 C 0.30109(6) 0.58586(16) 0.55820(12) 0.0153(3) Uani 1 1 d . .
C20 C 0.32819(6) 0.68196(15) 0.58332(12) 0.0157(3) Uani 1 1 d . .
H20 H 0.3146 0.7503 0.6023 0.019 Uiso 1 1 calc R U
C21 C 0.37564(6) 0.67681(16) 0.58031(12) 0.0158(3) Uani 1 1 d . .
H21 H 0.3933 0.7419 0.5980 0.019 Uiso 1 1 calc R U
C22 C 0.44709(6) 0.57073(17) 0.54431(13) 0.0182(4) Uani 1 1 d . .
H22 H 0.4523 0.5122 0.4945 0.022 Uiso 1 1 calc R U
C23 C 0.47006(7) 0.5298(2) 0.64103(14) 0.0282(5) Uani 1 1 d . .
H23A H 0.4656 0.5859 0.6912 0.042 Uiso 1 1 calc R U
H23B H 0.5023 0.5202 0.6359 0.042 Uiso 1 1 calc R U
H23C H 0.4570 0.4570 0.6580 0.042 Uiso 1 1 calc R U
C24 C 0.46741(7) 0.68262(19) 0.51320(17) 0.0296(5) Uani 1 1 d . .
H24A H 0.4509 0.7089 0.4530 0.044 Uiso 1 1 calc R U
H24B H 0.4991 0.6709 0.5030 0.044 Uiso 1 1 calc R U
H24C H 0.4652 0.7397 0.5637 0.044 Uiso 1 1 calc R U
C25 C 0.25115(6) 0.58996(17) 0.56041(14) 0.0216(4) Uani 1 1 d . .
H25A H 0.2407 0.6683 0.5507 0.032 Uiso 1 1 calc R U
H25B H 0.2433 0.5624 0.6231 0.032 Uiso 1 1 calc R U
H25C H 0.2368 0.5419 0.5089 0.032 Uiso 1 1 calc R U

loop_
_atom_site_aniso_label
_atom_site_aniso_U_11
_atom_site_aniso_U_22
_atom_site_aniso_U_33
_atom_site_aniso_U_23
_atom_site_aniso_U_13
_atom_site_aniso_U_12
Ru1 0.00977(7) 0.00881(7) 0.00780(7) 0.00055(4) 0.00021(5) -0.00009(5)
Cl1 0.0191(2) 0.01343(19) 0.0130(2) 0.00194(15) 0.00502(15) 0.00531(15)
Cl2 0.0212(2) 0.00937(18) 0.0149(2) 0.00038(14) 0.00090(16) -0.00205(15)
S1 0.0117(2) 0.0212(2) 0.0107(2) 0.00519(16) -0.00114(15) -0.00388(16)
O1 0.0133(6) 0.0243(7) 0.0166(7) 0.0081(5) -0.0028(5) -0.0033(5)
N1 0.0095(7) 0.0176(7) 0.0106(7) 0.0030(5) -0.0010(5) -0.0010(5)
N2 0.0098(7) 0.0189(7) 0.0117(7) 0.0039(6) -0.0001(5) -0.0011(6)
C1 0.0121(8) 0.0128(8) 0.0110(8) -0.0007(6) 0.0001(6) -0.0011(6)
C2 0.0145(8) 0.0111(8) 0.0107(8) -0.0017(6) 0.0007(6) -0.0016(6)
C3 0.0149(8) 0.0139(8) 0.0094(8) -0.0025(6) 0.0017(6) -0.0014(6)
C4 0.0170(9) 0.0172(8) 0.0123(8) 0.0021(7) 0.0003(6) 0.0002(7)
C5 0.0209(9) 0.0194(9) 0.0170(9) 0.0042(7) 0.0025(7) -0.0040(7)
C6 0.0138(9) 0.0261(10) 0.0230(10) 0.0030(8) 0.0032(7) -0.0053(7)
C7 0.0128(9) 0.0300(10) 0.0225(10) 0.0071(8) -0.0002(7) 0.0024(8)
C8 0.0162(9) 0.0169(9) 0.0186(9) 0.0052(7) 0.0021(7) -0.0001(7)
C9 0.0094(8) 0.0176(8) 0.0087(8) 0.0001(6) -0.0003(6) -0.0020(6)
C10 0.0175(9) 0.0129(8) 0.0135(8) 0.0018(6) 0.0008(6) -0.0012(7)
C11 0.0150(8) 0.0157(8) 0.0166(9) 0.0003(7) 0.0008(7) 0.0028(7)
C12 0.0124(8) 0.0190(8) 0.0123(8) -0.0027(7) 0.0016(6) -0.0001(7)
C13 0.0157(8) 0.0126(8) 0.0147(8) -0.0006(6) 0.0013(7) -0.0027(7)
C14 0.0144(8) 0.0123(8) 0.0143(8) -0.0008(6) 0.0005(6) 0.0016(6)
C15 0.0135(9) 0.0258(10) 0.0298(11) 0.0010(8) 0.0047(8) -0.0012(7)
C16 0.0131(8) 0.0214(9) 0.0089(8) 0.0032(7) -0.0019(6) 0.0005(7)
C17 0.0171(8) 0.0136(8) 0.0104(8) 0.0054(6) -0.0005(6) 0.0040(7)
C18 0.0186(9) 0.0130(8) 0.0106(8) 0.0053(6) 0.0005(6) -0.0022(7)
C19 0.0161(9) 0.0205(9) 0.0096(8) 0.0039(7) 0.0030(6) 0.0013(7)
C20 0.0213(9) 0.0179(9) 0.0080(8) -0.0007(6) 0.0022(6) 0.0027(7)
C21 0.0183(9) 0.0198(9) 0.0087(8) -0.0015(7) -0.0016(6) -0.0030(7)
C22 0.0123(8) 0.0277(10) 0.0142(9) 0.0013(7) -0.0005(7) 0.0014(7)
C23 0.0157(9) 0.0505(14) 0.0174(10) 0.0064(9) -0.0029(7) 0.0052(9)
C24 0.0163(10) 0.0379(12) 0.0346(12) 0.0066(10) 0.0031(8) -0.0054(9)
C25 0.0167(9) 0.0274(10) 0.0219(10) 0.0064(8) 0.0074(7) 0.0006(8)

loop_
_atom_type_symbol
_atom_type_description
_atom_type_scat_dispersion_real
_atom_type_scat_dispersion_imag
_atom_type_scat_source
C C 0.0033 0.0016 'International Tables Vol C Tables 4.2.6.8 and 6.1.1.4'
H H 0.0000 0.0000 'International Tables Vol C Tables 4.2.6.8 and 6.1.1.4'
Cl Cl 0.1484 0.1585 'International Tables Vol C Tables 4.2.6.8 and 6.1.1.4'
N N 0.0061 0.0033 'International Tables Vol C Tables 4.2.6.8 and 6.1.1.4'
O O 0.0106 0.0060 'International Tables Vol C Tables 4.2.6.8 and 6.1.1.4'
Ru Ru -1.2594 0.8363 'International Tables Vol C Tables 4.2.6.8 and 6.1.1.4'
S S 0.1246 0.1234 'International Tables Vol C Tables 4.2.6.8 and 6.1.1.4'

loop_
_geom_angle_atom_site_label_1
_geom_angle_atom_site_label_2
_geom_angle_atom_site_label_3
_geom_angle
Cl2 Ru1 Cl1 87.982(16)
Cl2 Ru1 S1 91.381(16)
S1 Ru1 Cl1 89.985(18)
C16 Ru1 Cl1 91.60(5)
C16 Ru1 Cl2 108.57(5)
C16 Ru1 S1 160.03(5)
C16 Ru1 C19 81.43(7)
C17 Ru1 Cl1 87.45(5)
C17 Ru1 Cl2 146.36(5)
C17 Ru1 S1 121.92(5)
C17 Ru1 C16 38.35(7)
C17 Ru1 C18 37.65(7)
C17 Ru1 C19 68.19(7)
C17 Ru1 C20 80.54(7)
C17 Ru1 C21 68.02(7)
C18 Ru1 Cl1 111.49(5)
C18 Ru1 Cl2 160.20(5)
C18 Ru1 S1 92.17(5)
C18 Ru1 C16 68.76(7)
C18 Ru1 C19 37.68(7)
C18 Ru1 C20 67.71(7)
C19 Ru1 Cl1 148.69(5)
C19 Ru1 Cl2 123.21(5)
C19 Ru1 S1 86.91(5)
C20 Ru1 Cl1 159.45(5)
C20 Ru1 Cl2 92.82(5)
C20 Ru1 S1 110.52(5)
C20 Ru1 C16 68.67(7)
C20 Ru1 C19 37.46(7)
C21 Ru1 Cl1 121.65(5)
C21 Ru1 Cl2 86.43(5)
C21 Ru1 S1 148.13(5)
C21 Ru1 C16 37.62(7)
C21 Ru1 C18 80.32(7)
C21 Ru1 C19 68.21(7)
C21 Ru1 C20 38.07(7)
C1 S1 Ru1 116.16(6)
C1 N1 H1 116.2
C1 N1 C2 127.51(15)
C2 N1 H1 116.2
C1 N2 H2 116.0
C1 N2 C9 127.96(15)
C9 N2 H2 116.0
N1 C1 S1 121.25(13)
N2 C1 S1 122.14(13)
N2 C1 N1 116.61(15)
O1 C2 N1 121.88(15)
O1 C2 C3 121.45(15)
N1 C2 C3 116.67(15)
C4 C3 C2 117.45(15)
C8 C3 C2 123.07(16)
C8 C3 C4 119.48(16)
C3 C4 H4 119.8
C5 C4 C3 120.30(17)
C5 C4 H4 119.8
C4 C5 H5 120.1
C4 C5 C6 119.89(17)
C6 C5 H5 120.1
C5 C6 H6 120.0
C7 C6 C5 120.05(17)
C7 C6 H6 120.0
C6 C7 H7 119.7
C8 C7 C6 120.64(17)
C8 C7 H7 119.7
C3 C8 H8 120.2
C7 C8 C3 119.63(17)
C7 C8 H8 120.2
C10 C9 N2 116.50(15)
C14 C9 N2 122.88(15)
C14 C9 C10 120.51(16)
C9 C10 H10 120.3
C11 C10 C9 119.43(16)
C11 C10 H10 120.3
C10 C11 H11 119.4
C10 C11 C12 121.22(16)
C12 C11 H11 119.4
C11 C12 C13 118.23(16)
C11 C12 C15 121.10(16)
C13 C12 C15 120.68(16)
C12 C13 H13 119.3
C14 C13 C12 121.49(16)
C14 C13 H13 119.3
C9 C14 H14 120.4
C13 C14 C9 119.11(16)
C13 C14 H14 120.4
C12 C15 H15A 109.5
C12 C15 H15B 109.5
C12 C15 H15C 109.5
H15A C15 H15B 109.5
H15A C15 H15C 109.5
H15B C15 H15C 109.5
C17 C16 Ru1 69.83(9)
C17 C16 C22 119.52(16)
C21 C16 Ru1 70.47(10)
C21 C16 C17 117.48(16)
C21 C16 C22 122.95(16)
C22 C16 Ru1 128.57(12)
Ru1 C17 H17 129.3
C16 C17 Ru1 71.83(10)
C16 C17 H17 119.3
C18 C17 Ru1 72.04(10)
C18 C17 C16 121.37(16)
C18 C17 H17 119.3
Ru1 C18 H18 130.3
C17 C18 Ru1 70.30(10)
C17 C18 H18 119.6
C17 C18 C19 120.73(16)
C19 C18 Ru1 72.36(10)
C19 C18 H18 119.6
C18 C19 Ru1 69.96(10)
C18 C19 C25 120.50(17)
C20 C19 Ru1 70.13(10)
C20 C19 C18 118.39(16)
C20 C19 C25 121.09(17)
C25 C19 Ru1 130.59(13)
Ru1 C20 H20 130.0
C19 C20 Ru1 72.41(10)
C19 C20 H20 119.8
C19 C20 C21 120.37(16)
C21 C20 Ru1 70.34(10)
C21 C20 H20 119.8
Ru1 C21 H21 130.0
C16 C21 Ru1 71.91(10)
C16 C21 C20 121.64(16)
C16 C21 H21 119.2
C20 C21 Ru1 71.59(10)
C20 C21 H21 119.2
C16 C22 H22 107.8
C16 C22 C23 108.63(15)
C16 C22 C24 113.24(16)
C23 C22 H22 107.8
C23 C22 C24 111.36(17)
C24 C22 H22 107.8
C22 C23 H23A 109.5
C22 C23 H23B 109.5
C22 C23 H23C 109.5
H23A C23 H23B 109.5
H23A C23 H23C 109.5
H23B C23 H23C 109.5
C22 C24 H24A 109.5
C22 C24 H24B 109.5
C22 C24 H24C 109.5
H24A C24 H24B 109.5
H24A C24 H24C 109.5
H24B C24 H24C 109.5
C19 C25 H25A 109.5
C19 C25 H25B 109.5
C19 C25 H25C 109.5
H25A C25 H25B 109.5
H25A C25 H25C 109.5
H25B C25 H25C 109.5

loop_
_geom_bond_atom_site_label_1
_geom_bond_atom_site_label_2
_geom_bond_distance
Ru1 Cl1 2.4236(5)
Ru1 Cl2 2.4074(5)
Ru1 S1 2.4111(5)
Ru1 C16 2.1919(17)
Ru1 C17 2.1655(16)
Ru1 C18 2.1880(17)
Ru1 C19 2.2195(17)
Ru1 C20 2.1898(17)
Ru1 C21 2.1733(17)
S1 C1 1.7023(17)
O1 C2 1.230(2)
N1 H1 0.8800
N1 C1 1.374(2)
N1 C2 1.385(2)
N2 H2 0.8800
N2 C1 1.331(2)
N2 C9 1.431(2)
C2 C3 1.487(2)
C3 C4 1.399(2)
C3 C8 1.397(2)
C4 H4 0.9500
C4 C5 1.383(3)
C5 H5 0.9500
C5 C6 1.387(3)
C6 H6 0.9500
C6 C7 1.385(3)
C7 H7 0.9500
C7 C8 1.383(3)
C8 H8 0.9500
C9 C10 1.392(2)
C9 C14 1.388(2)
C10 H10 0.9500
C10 C11 1.381(2)
C11 H11 0.9500
C11 C12 1.392(3)
C12 C13 1.394(2)
C12 C15 1.500(2)
C13 H13 0.9500
C13 C14 1.383(2)
C14 H14 0.9500
C15 H15A 0.9800
C15 H15B 0.9800
C15 H15C 0.9800
C16 C17 1.431(2)
C16 C21 1.407(3)
C16 C22 1.510(2)
C17 H17 0.9500
C17 C18 1.405(2)
C18 H18 0.9500
C18 C19 1.423(2)
C19 C20 1.416(3)
C19 C25 1.495(2)
C20 H20 0.9500
C20 C21 1.423(3)
C21 H21 0.9500
C22 H22 1.0000
C22 C23 1.528(3)
C22 C24 1.531(3)
C23 H23A 0.9800
C23 H23B 0.9800
C23 H23C 0.9800
C24 H24A 0.9800
C24 H24B 0.9800
C24 H24C 0.9800
C25 H25A 0.9800
C25 H25B 0.9800
C25 H25C 0.9800

loop_
_geom_hbond_atom_site_label_D
_geom_hbond_atom_site_label_H
_geom_hbond_atom_site_label_A
_geom_hbond_distance_DH
_geom_hbond_distance_HA
_geom_hbond_distance_DA
_geom_hbond_angle_DHA
_geom_hbond_site_symmetry_A
N1 H1 Cl1 0.88 2.40 3.2066(15) 153.0 .
N1 H1 Cl2 0.88 2.66 3.0892(15) 111.6 .
N2 H2 O1 0.88 1.91 2.6153(19) 135.9 .
N2 H2 O1 0.88 2.50 3.1564(19) 131.8 7_565

loop_
_geom_torsion_atom_site_label_1
_geom_torsion_atom_site_label_2
_geom_torsion_atom_site_label_3
_geom_torsion_atom_site_label_4
_geom_torsion
Ru1 S1 C1 N1 15.17(16)
Ru1 S1 C1 N2 -164.76(12)
Ru1 C16 C17 C18 -54.54(14)
Ru1 C16 C21 C20 53.74(15)
Ru1 C16 C22 C23 -178.27(14)
Ru1 C16 C22 C24 57.5(2)
Ru1 C17 C18 C19 -54.04(14)
Ru1 C18 C19 C20 -52.53(14)
Ru1 C18 C19 C25 126.08(16)
Ru1 C19 C20 C21 -53.49(14)
Ru1 C20 C21 C16 -53.88(15)
O1 C2 C3 C4 16.0(2)
O1 C2 C3 C8 -164.25(17)
N1 C2 C3 C4 -164.18(15)
N1 C2 C3 C8 15.6(2)
N2 C9 C10 C11 174.81(15)
N2 C9 C14 C13 -175.17(16)
C1 N1 C2 O1 -7.8(3)
C1 N1 C2 C3 172.38(16)
C1 N2 C9 C10 130.17(19)
C1 N2 C9 C14 -53.8(3)
C2 N1 C1 S1 -171.69(13)
C2 N1 C1 N2 8.2(3)
C2 C3 C4 C5 179.03(16)
C2 C3 C8 C7 179.76(17)
C3 C4 C5 C6 1.3(3)
C4 C3 C8 C7 -0.5(3)
C4 C5 C6 C7 -0.7(3)
C5 C6 C7 C8 -0.5(3)
C6 C7 C8 C3 1.1(3)
C8 C3 C4 C5 -0.7(3)
C9 N2 C1 S1 6.3(3)
C9 N2 C1 N1 -173.64(16)
C9 C10 C11 C12 0.5(3)
C10 C9 C14 C13 0.7(3)
C10 C11 C12 C13 0.9(3)
C10 C11 C12 C15 -178.50(17)
C11 C12 C13 C14 -1.5(3)
C12 C13 C14 C9 0.8(3)
C14 C9 C10 C11 -1.3(3)
C15 C12 C13 C14 177.86(17)
C16 C17 C18 Ru1 54.44(14)
C16 C17 C18 C19 0.4(2)
C17 C16 C21 Ru1 -53.35(14)
C17 C16 C21 C20 0.4(2)
C17 C16 C22 C23 -91.5(2)
C17 C16 C22 C24 144.27(17)
C17 C18 C19 Ru1 53.10(14)
C17 C18 C19 C20 0.6(2)
C17 C18 C19 C25 179.18(16)
C18 C19 C20 Ru1 52.45(14)
C18 C19 C20 C21 -1.0(2)
C19 C20 C21 Ru1 54.45(15)
C19 C20 C21 C16 0.6(3)
C21 C16 C17 Ru1 53.67(14)
C21 C16 C17 C18 -0.9(2)
C21 C16 C22 C23 91.3(2)
C21 C16 C22 C24 -33.0(2)
C22 C16 C17 Ru1 -123.72(15)
C22 C16 C17 C18 -178.26(15)
C22 C16 C21 Ru1 123.94(16)
C22 C16 C21 C20 177.68(16)
C25 C19 C20 Ru1 -126.15(16)
C25 C19 C20 C21 -179.64(16)
